data_7045327
loop_
_publ_author_name
'Morrow, T. J.'
'Christman, W. E.'
'Williams, J. Z.'
'Arulsamy, N.'
'Goroncy, A.'
'Hulley, E. B.'

_publ_section_title
;
 Ligand dynamics and protonation preferences of Rh and Ir complexes
 bearing an almost, but not quite, pendent base.
;
_journal_issue 8
_journal_name_full 'Dalton transactions (Cambridge, England : 2003)'
_journal_page_first 2670
_journal_page_last 2682
_journal_paper_doi 10.1039/c7dt04259k
_journal_volume 47
_journal_year 2018
_chemical_formula_moiety 'C15 H17 N3'
_chemical_formula_sum 'C15 H17 N3'
_chemical_formula_weight 239.31
_space_group_crystal_system triclinic
_space_group_IT_number 2
_space_group_name_Hall '-P 1'
_space_group_name_H-M_alt 'P -1'
_symmetry_space_group_name_Hall '-P 1'
_symmetry_space_group_name_H-M 'P -1'
_atom_sites_solution_hydrogens difmap
_audit_creation_method SHELXL-2014/7
_audit_update_record
;
2017-11-04 deposited with the CCDC.
2018-01-22 downloaded from the CCDC.
;
_cell_angle_alpha 95.602(1)
_cell_angle_beta 98.361(1)
_cell_angle_gamma 109.356(1)
_cell_formula_units_Z 4
_cell_length_a 8.7964(1)
_cell_length_b 9.1641(1)
_cell_length_c 17.4698(2)
_cell_measurement_reflns_used 9941
_cell_measurement_temperature 150(2)
_cell_measurement_theta_max 34.55
_cell_measurement_theta_min 2.39
_cell_volume 1298.40(3)
_computing_cell_refinement 'Bruker SAINT'
_computing_data_collection 'Bruker APEX2'
_computing_data_reduction 'Bruker SAINT'
_computing_molecular_graphics 'Bruker SHELXTL'
_computing_publication_material 'Bruker SHELXTL'
_computing_structure_refinement 'SHELXL-2014/7 (Sheldrick, 2014)'
_computing_structure_solution 'SHELXS-97 (Sheldrick 2008)'
_diffrn_ambient_temperature 150(2)
_diffrn_measured_fraction_theta_full 0.999
_diffrn_measured_fraction_theta_max 0.996
_diffrn_measurement_device_type 'Bruker APEX-II CCD'
_diffrn_measurement_method '\f and \w scans'
_diffrn_radiation_type MoK\a
_diffrn_radiation_wavelength 0.71073
_diffrn_reflns_av_R_equivalents 0.0283
_diffrn_reflns_av_unetI/netI 0.0305
_diffrn_reflns_Laue_measured_fraction_full 0.999
_diffrn_reflns_Laue_measured_fraction_max 0.996
_diffrn_reflns_limit_h_max 13
_diffrn_reflns_limit_h_min -13
_diffrn_reflns_limit_k_max 14
_diffrn_reflns_limit_k_min -14
_diffrn_reflns_limit_l_max 26
_diffrn_reflns_limit_l_min -26
_diffrn_reflns_number 39882
_diffrn_reflns_point_group_measured_fraction_full 0.999
_diffrn_reflns_point_group_measured_fraction_max 0.996
_diffrn_reflns_theta_full 25.242
_diffrn_reflns_theta_max 33.139
_diffrn_reflns_theta_min 2.385
_exptl_absorpt_coefficient_mu 0.075
_exptl_absorpt_correction_T_max 0.7469
_exptl_absorpt_correction_T_min 0.7063
_exptl_absorpt_correction_type multi-scan
_exptl_absorpt_process_details 'Bruker SAINT'
_exptl_crystal_colour colourless
_exptl_crystal_density_diffrn 1.224
_exptl_crystal_description plate
_exptl_crystal_F_000 512
_exptl_crystal_size_max 0.48
_exptl_crystal_size_mid 0.34
_exptl_crystal_size_min 0.22
_refine_diff_density_max 0.366
_refine_diff_density_min -0.181
_refine_diff_density_rms 0.048
_refine_ls_extinction_method none
_refine_ls_goodness_of_fit_ref 1.022
_refine_ls_hydrogen_treatment refall
_refine_ls_matrix_type full
_refine_ls_number_parameters 461
_refine_ls_number_reflns 9857
_refine_ls_number_restraints 0
_refine_ls_restrained_S_all 1.022
_refine_ls_R_factor_all 0.0716
_refine_ls_R_factor_gt 0.0502
_refine_ls_shift/su_max 0.000
_refine_ls_shift/su_mean 0.000
_refine_ls_structure_factor_coef Fsqd
_refine_ls_weighting_details 'w=1/[\s^2^(Fo^2^)+(0.0700P)^2^+0.2036P] where P=(Fo^2^+2Fc^2^)/3'
_refine_ls_weighting_scheme calc
_refine_ls_wR_factor_gt 0.1240
_refine_ls_wR_factor_ref 0.1401
_reflns_Friedel_coverage 0.000
_reflns_number_gt 7292
_reflns_number_total 9857
_reflns_threshold_expression 'I > 2\s(I)'
_cod_data_source_file c7dt04259k2.cif
_cod_data_source_block TM01
_cod_depositor_comments 'Adding full bibliography for 7045326--7045328.cif.'
_cod_database_code 7045327
_shelx_shelxl_version_number 2014/7
_shelx_space_group_comment
; 
The symmetry employed for this shelxl refinement is uniquely defined 
by the following loop, which should always be used as a source of 
symmetry information in preference to the above space-group names. 
They are only intended as comments. 
;

loop_
_space_group_symop_operation_xyz
'x, y, z'
'-x, -y, -z'

loop_
_atom_site_label
_atom_site_type_symbol
_atom_site_fract_x
_atom_site_fract_y
_atom_site_fract_z
_atom_site_U_iso_or_equiv
_atom_site_adp_type
_atom_site_occupancy
_atom_site_site_symmetry_order
_atom_site_calc_flag
C1 C 0.27648(13) 0.25244(11) 0.09322(6) 0.02527(19) Uani 1 1 d
H1 H 0.3754(17) 0.3469(16) 0.1113(8) 0.035(4) Uiso 1 1 d
C2 C 0.31563(12) 0.11710(12) 0.12429(6) 0.02522(19) Uani 1 1 d
C3 C 0.23225(16) -0.03788(13) 0.09007(7) 0.0335(2) Uani 1 1 d
H3 H 0.148(2) -0.0629(18) 0.0432(9) 0.046(4) Uiso 1 1 d
C4 C 0.27047(18) -0.15534(15) 0.12383(8) 0.0393(3) Uani 1 1 d
H4 H 0.215(2) -0.265(2) 0.1012(10) 0.058(5) Uiso 1 1 d
C5 C 0.38967(17) -0.11420(17) 0.19055(8) 0.0407(3) Uani 1 1 d
H5 H 0.420(2) -0.192(2) 0.2170(10) 0.055(5) Uiso 1 1 d
C6 C 0.46698(15) 0.04208(17) 0.22040(7) 0.0387(3) Uani 1 1 d
H6 H 0.555(2) 0.0784(19) 0.2696(10) 0.052(4) Uiso 1 1 d
N1 N 0.43337(11) 0.15818(12) 0.18858(5) 0.0317(2) Uani 1 1 d
C7 C 0.14004(13) 0.28195(11) 0.12919(5) 0.02506(19) Uani 1 1 d
C8 C -0.01383(14) 0.16671(12) 0.12022(6) 0.0288(2) Uani 1 1 d
H8 H -0.0364(16) 0.0637(16) 0.0911(8) 0.033(3) Uiso 1 1 d
C9 C -0.13414(17) 0.20102(15) 0.15343(7) 0.0363(2) Uani 1 1 d
H9 H -0.245(2) 0.122(2) 0.1476(10) 0.057(5) Uiso 1 1 d
C10 C -0.09582(18) 0.34871(16) 0.19570(7) 0.0396(3) Uani 1 1 d
H10 H -0.175(2) 0.3754(19) 0.2196(10) 0.054(5) Uiso 1 1 d
C11 C 0.05941(18) 0.45510(15) 0.20171(7) 0.0400(3) Uani 1 1 d
H11 H 0.091(2) 0.561(2) 0.2308(10) 0.059(5) Uiso 1 1 d
N2 N 0.17760(13) 0.42612(11) 0.16906(6) 0.0339(2) Uani 1 1 d
N3 N 0.23169(11) 0.22491(10) 0.00755(5) 0.02466(16) Uani 1 1 d
C12 C 0.36921(15) 0.21729(15) -0.02996(7) 0.0338(2) Uani 1 1 d
H12A H 0.3798(18) 0.1137(17) -0.0278(8) 0.038(4) Uiso 1 1 d
H12B H 0.475(2) 0.3016(19) 0.0002(9) 0.047(4) Uiso 1 1 d
C13 C 0.32861(19) 0.25276(17) -0.11261(8) 0.0398(3) Uani 1 1 d
H13A H 0.287(2) 0.154(2) -0.1522(11) 0.059(5) Uiso 1 1 d
H13B H 0.429(2) 0.323(2) -0.1273(10) 0.054(5) Uiso 1 1 d
C14 C 0.1978(2) 0.3279(2) -0.10907(8) 0.0483(4) Uani 1 1 d
H14A H 0.223(2) 0.422(2) -0.1310(11) 0.067(5) Uiso 1 1 d
H14B H 0.085(3) 0.258(3) -0.1402(13) 0.086(7) Uiso 1 1 d
C15 C 0.19250(16) 0.35544(14) -0.02249(7) 0.0326(2) Uani 1 1 d
H15A H 0.0849(17) 0.3539(15) -0.0118(7) 0.028(3) Uiso 1 1 d
H15B H 0.2797(19) 0.4601(19) 0.0057(9) 0.046(4) Uiso 1 1 d
C16 C -0.03410(11) 0.19041(10) 0.63422(5) 0.02042(16) Uani 1 1 d
H16 H -0.0643(15) 0.2299(14) 0.6827(7) 0.026(3) Uiso 1 1 d
C17 C -0.10107(11) 0.26266(10) 0.56860(5) 0.02115(17) Uani 1 1 d
C18 C -0.06570(13) 0.24355(12) 0.49392(6) 0.02620(19) Uani 1 1 d
H18 H 0.0020(17) 0.1828(16) 0.4828(8) 0.034(3) Uiso 1 1 d
C19 C -0.13313(14) 0.31007(14) 0.43606(7) 0.0328(2) Uani 1 1 d
H19 H -0.1081(18) 0.2998(16) 0.3838(9) 0.038(4) Uiso 1 1 d
C20 C -0.23170(13) 0.39282(13) 0.45466(7) 0.0342(2) Uani 1 1 d
H20 H -0.2802(18) 0.4439(18) 0.4163(9) 0.044(4) Uiso 1 1 d
C21 C -0.26075(13) 0.40463(13) 0.52998(7) 0.0325(2) Uani 1 1 d
H21 H -0.3328(19) 0.4627(17) 0.5442(9) 0.042(4) Uiso 1 1 d
N4 N -0.19761(11) 0.34172(10) 0.58711(5) 0.02686(17) Uani 1 1 d
C22 C 0.15175(11) 0.24932(10) 0.64896(5) 0.02070(16) Uani 1 1 d
C23 C 0.23800(12) 0.17247(12) 0.61039(6) 0.0274(2) Uani 1 1 d
H23 H 0.1758(18) 0.0771(17) 0.5735(8) 0.039(4) Uiso 1 1 d
C24 C 0.40818(13) 0.23553(13) 0.62485(7) 0.0306(2) Uani 1 1 d
H24 H 0.4730(19) 0.1823(17) 0.5987(9) 0.043(4) Uiso 1 1 d
C25 C 0.48655(13) 0.37341(13) 0.67705(6) 0.0295(2) Uani 1 1 d
H25 H 0.6037(19) 0.4209(17) 0.6892(8) 0.041(4) Uiso 1 1 d
C26 C 0.39149(13) 0.44194(12) 0.71263(6) 0.0285(2) Uani 1 1 d
H26 H 0.4432(17) 0.5402(17) 0.7490(8) 0.038(4) Uiso 1 1 d
N5 N 0.22670(11) 0.38269(9) 0.69963(5) 0.02498(17) Uani 1 1 d
N6 N -0.10404(9) 0.01905(9) 0.61605(5) 0.02044(15) Uani 1 1 d
C27 C -0.28435(12) -0.04008(12) 0.59760(6) 0.02527(19) Uani 1 1 d
H27A H -0.3230(16) -0.0199(15) 0.5460(8) 0.030(3) Uiso 1 1 d
H27B H -0.3300(16) 0.0128(15) 0.6363(8) 0.028(3) Uiso 1 1 d
C28 C -0.32936(15) -0.21336(13) 0.60316(8) 0.0344(2) Uani 1 1 d
H28B H -0.335(2) -0.273(2) 0.5527(10) 0.054(5) Uiso 1 1 d
H28A H -0.439(2) -0.2570(19) 0.6156(9) 0.048(4) Uiso 1 1 d
C29 C -0.19140(13) -0.22190(12) 0.66512(6) 0.0281(2) Uani 1 1 d
H29A H -0.2300(18) -0.2544(17) 0.7124(9) 0.042(4) Uiso 1 1 d
H29B H -0.1429(18) -0.2987(17) 0.6450(9) 0.041(4) Uiso 1 1 d
C30 C -0.06639(13) -0.05510(12) 0.68384(6) 0.0273(2) Uani 1 1 d
H30A H -0.0821(18) 0.0016(17) 0.7334(9) 0.040(4) Uiso 1 1 d
H30B H 0.0464(17) -0.0515(15) 0.6905(8) 0.031(3) Uiso 1 1 d

loop_
_atom_site_aniso_label
_atom_site_aniso_U_11
_atom_site_aniso_U_22
_atom_site_aniso_U_33
_atom_site_aniso_U_23
_atom_site_aniso_U_13
_atom_site_aniso_U_12
C1 0.0283(5) 0.0217(4) 0.0235(4) 0.0019(3) 0.0008(3) 0.0080(4)
C2 0.0271(5) 0.0286(5) 0.0229(4) 0.0053(3) 0.0052(3) 0.0131(4)
C3 0.0424(6) 0.0280(5) 0.0319(5) 0.0061(4) 0.0020(5) 0.0163(5)
C4 0.0516(7) 0.0335(6) 0.0440(7) 0.0145(5) 0.0152(6) 0.0246(5)
C5 0.0482(7) 0.0561(8) 0.0412(6) 0.0264(6) 0.0219(5) 0.0380(6)
C6 0.0342(6) 0.0630(8) 0.0308(5) 0.0168(5) 0.0085(4) 0.0290(6)
N1 0.0270(4) 0.0450(5) 0.0259(4) 0.0060(4) 0.0042(3) 0.0166(4)
C7 0.0340(5) 0.0235(4) 0.0187(4) 0.0021(3) 0.0015(3) 0.0133(4)
C8 0.0346(5) 0.0271(5) 0.0265(5) 0.0022(4) 0.0075(4) 0.0130(4)
C9 0.0419(6) 0.0402(6) 0.0352(6) 0.0093(5) 0.0143(5) 0.0216(5)
C10 0.0577(8) 0.0471(7) 0.0314(5) 0.0096(5) 0.0159(5) 0.0372(6)
C11 0.0616(8) 0.0351(6) 0.0303(5) -0.0023(4) 0.0026(5) 0.0307(6)
N2 0.0460(6) 0.0258(4) 0.0301(4) -0.0016(3) -0.0011(4) 0.0183(4)
N3 0.0288(4) 0.0249(4) 0.0236(4) 0.0071(3) 0.0071(3) 0.0119(3)
C12 0.0344(6) 0.0389(6) 0.0363(6) 0.0131(5) 0.0144(5) 0.0181(5)
C13 0.0528(8) 0.0449(7) 0.0368(6) 0.0182(5) 0.0231(5) 0.0274(6)
C14 0.0633(9) 0.0718(10) 0.0357(6) 0.0294(7) 0.0243(6) 0.0456(8)
C15 0.0402(6) 0.0336(5) 0.0335(5) 0.0152(4) 0.0128(5) 0.0201(5)
C16 0.0214(4) 0.0196(4) 0.0204(4) 0.0015(3) 0.0055(3) 0.0071(3)
C17 0.0199(4) 0.0187(4) 0.0237(4) 0.0032(3) 0.0045(3) 0.0053(3)
C18 0.0247(4) 0.0285(5) 0.0245(4) 0.0047(4) 0.0052(3) 0.0078(4)
C19 0.0259(5) 0.0400(6) 0.0272(5) 0.0115(4) 0.0035(4) 0.0038(4)
C20 0.0239(5) 0.0320(5) 0.0426(6) 0.0176(5) -0.0005(4) 0.0039(4)
C21 0.0259(5) 0.0262(5) 0.0465(6) 0.0102(4) 0.0033(4) 0.0109(4)
N4 0.0251(4) 0.0241(4) 0.0337(4) 0.0047(3) 0.0065(3) 0.0112(3)
C22 0.0212(4) 0.0202(4) 0.0194(4) 0.0036(3) 0.0024(3) 0.0060(3)
C23 0.0223(4) 0.0245(4) 0.0327(5) -0.0022(4) 0.0048(4) 0.0067(4)
C24 0.0230(5) 0.0314(5) 0.0375(5) 0.0045(4) 0.0057(4) 0.0098(4)
C25 0.0211(4) 0.0316(5) 0.0306(5) 0.0089(4) -0.0014(4) 0.0040(4)
C26 0.0295(5) 0.0247(4) 0.0230(4) 0.0022(3) -0.0028(4) 0.0023(4)
N5 0.0283(4) 0.0224(4) 0.0204(4) 0.0009(3) 0.0010(3) 0.0061(3)
N6 0.0194(3) 0.0190(3) 0.0220(3) 0.0043(3) 0.0032(3) 0.0056(3)
C27 0.0205(4) 0.0254(4) 0.0284(5) 0.0071(4) 0.0039(3) 0.0056(3)
C28 0.0291(5) 0.0262(5) 0.0401(6) 0.0099(4) -0.0018(4) 0.0018(4)
C29 0.0302(5) 0.0243(4) 0.0288(5) 0.0087(4) 0.0052(4) 0.0071(4)
C30 0.0283(5) 0.0250(4) 0.0254(5) 0.0075(4) -0.0004(4) 0.0063(4)

loop_
_atom_type_symbol
_atom_type_description
_atom_type_scat_dispersion_real
_atom_type_scat_dispersion_imag
_atom_type_scat_source
C C 0.0033 0.0016 'International Tables Vol C Tables 4.2.6.8 and 6.1.1.4'
H H 0.0000 0.0000 'International Tables Vol C Tables 4.2.6.8 and 6.1.1.4'
N N 0.0061 0.0033 'International Tables Vol C Tables 4.2.6.8 and 6.1.1.4'

loop_
_geom_angle_atom_site_label_1
_geom_angle_atom_site_label_2
_geom_angle_atom_site_label_3
_geom_angle
N3 C1 C7 110.26(8)
N3 C1 C2 111.87(8)
C7 C1 C2 110.44(8)
N3 C1 H1 110.5(8)
C7 C1 H1 106.7(8)
C2 C1 H1 106.9(8)
N1 C2 C3 122.46(9)
N1 C2 C1 114.97(9)
C3 C2 C1 122.54(9)
C4 C3 C2 119.10(11)
C4 C3 H3 120.9(9)
C2 C3 H3 120.0(9)
C5 C4 C3 118.78(12)
C5 C4 H4 119.9(10)
C3 C4 H4 121.4(10)
C6 C5 C4 118.41(10)
C6 C5 H5 119.5(10)
C4 C5 H5 122.1(10)
N1 C6 C5 124.05(11)
N1 C6 H6 114.5(9)
C5 C6 H6 121.5(9)
C2 N1 C6 117.18(10)
N2 C7 C8 122.65(10)
N2 C7 C1 115.74(9)
C8 C7 C1 121.61(9)
C9 C8 C7 119.06(10)
C9 C8 H8 120.6(8)
C7 C8 H8 120.3(8)
C8 C9 C10 118.73(12)
C8 C9 H9 120.9(10)
C10 C9 H9 120.3(10)
C11 C10 C9 118.25(11)
C11 C10 H10 121.0(10)
C9 C10 H10 120.8(10)
N2 C11 C10 124.35(11)
N2 C11 H11 114.9(10)
C10 C11 H11 120.8(10)
C11 N2 C7 116.95(11)
C1 N3 C15 111.86(8)
C1 N3 C12 112.10(8)
C15 N3 C12 103.63(8)
N3 C12 C13 105.01(9)
N3 C12 H12A 109.2(8)
C13 C12 H12A 114.8(8)
N3 C12 H12B 108.9(9)
C13 C12 H12B 110.1(9)
H12A C12 H12B 108.7(12)
C12 C13 C14 105.06(10)
C12 C13 H13A 111.0(10)
C14 C13 H13A 111.7(10)
C12 C13 H13B 109.9(10)
C14 C13 H13B 112.7(10)
H13A C13 H13B 106.5(14)
C15 C14 C13 104.40(10)
C15 C14 H14A 112.3(11)
C13 C14 H14A 112.0(11)
C15 C14 H14B 110.6(12)
C13 C14 H14B 112.6(12)
H14A C14 H14B 105.2(17)
N3 C15 C14 103.45(9)
N3 C15 H15A 110.1(7)
C14 C15 H15A 114.0(7)
N3 C15 H15B 109.4(9)
C14 C15 H15B 111.9(9)
H15A C15 H15B 107.9(11)
N6 C16 C22 111.64(7)
N6 C16 C17 110.21(7)
C22 C16 C17 110.75(7)
N6 C16 H16 111.5(7)
C22 C16 H16 106.0(7)
C17 C16 H16 106.6(7)
N4 C17 C18 122.98(9)
N4 C17 C16 115.73(8)
C18 C17 C16 121.28(8)
C19 C18 C17 118.52(10)
C19 C18 H18 121.4(8)
C17 C18 H18 120.1(8)
C20 C19 C18 118.97(11)
C20 C19 H19 121.3(8)
C18 C19 H19 119.7(8)
C21 C20 C19 118.40(10)
C21 C20 H20 119.4(9)
C19 C20 H20 122.1(9)
N4 C21 C20 124.05(10)
N4 C21 H21 116.5(9)
C20 C21 H21 119.5(9)
C17 N4 C21 117.07(9)
N5 C22 C23 122.51(9)
N5 C22 C16 115.45(8)
C23 C22 C16 122.01(8)
C24 C23 C22 119.02(9)
C24 C23 H23 122.7(9)
C22 C23 H23 118.3(9)
C25 C24 C23 118.83(10)
C25 C24 H24 120.4(9)
C23 C24 H24 120.7(9)
C26 C25 C24 118.33(10)
C26 C25 H25 119.8(9)
C24 C25 H25 121.8(9)
N5 C26 C25 123.81(9)
N5 C26 H26 116.0(8)
C25 C26 H26 120.2(8)
C22 N5 C26 117.51(9)
C16 N6 C27 112.49(7)
C16 N6 C30 111.84(7)
C27 N6 C30 103.54(7)
N6 C27 C28 103.20(8)
N6 C27 H27A 110.4(8)
C28 C27 H27A 113.5(8)
N6 C27 H27B 111.1(8)
C28 C27 H27B 111.2(7)
H27A C27 H27B 107.5(10)
C27 C28 C29 104.70(9)
C27 C28 H28B 110.4(10)
C29 C28 H28B 111.3(10)
C27 C28 H28A 111.4(9)
C29 C28 H28A 114.0(9)
H28B C28 H28A 105.2(13)
C30 C29 C28 104.66(8)
C30 C29 H29A 109.9(9)
C28 C29 H29A 112.1(9)
C30 C29 H29B 112.0(9)
C28 C29 H29B 111.2(9)
H29A C29 H29B 107.0(12)
N6 C30 C29 104.61(8)
N6 C30 H30A 110.2(8)
C29 C30 H30A 109.9(8)
N6 C30 H30B 110.1(8)
C29 C30 H30B 113.0(8)
H30A C30 H30B 108.9(11)

loop_
_geom_bond_atom_site_label_1
_geom_bond_atom_site_label_2
_geom_bond_distance
C1 N3 1.4655(13)
C1 C7 1.5198(15)
C1 C2 1.5204(13)
C1 H1 0.987(14)
C2 N1 1.3404(13)
C2 C3 1.3887(15)
C3 C4 1.3876(15)
C3 H3 0.971(16)
C4 C5 1.3773(19)
C4 H4 0.976(18)
C5 C6 1.375(2)
C5 H5 0.974(17)
C6 N1 1.3433(15)
C6 H6 1.015(17)
C7 N2 1.3431(13)
C7 C8 1.3894(15)
C8 C9 1.3853(16)
C8 H8 0.970(13)
C9 C10 1.3859(18)
C9 H9 0.987(18)
C10 C11 1.372(2)
C10 H10 0.947(17)
C11 N2 1.3426(17)
C11 H11 0.977(18)
N3 C15 1.4725(13)
N3 C12 1.4748(14)
C12 C13 1.5287(17)
C12 H12A 0.988(15)
C12 H12B 1.022(16)
C13 C14 1.5298(19)
C13 H13A 1.005(18)
C13 H13B 0.992(18)
C14 C15 1.5189(17)
C14 H14A 0.95(2)
C14 H14B 1.02(2)
C15 H15A 0.987(13)
C15 H15B 1.030(16)
C16 N6 1.4666(12)
C16 C22 1.5152(13)
C16 C17 1.5198(13)
C16 H16 0.995(13)
C17 N4 1.3389(12)
C17 C18 1.3925(14)
C18 C19 1.3896(15)
C18 H18 0.966(14)
C19 C20 1.3793(18)
C19 H19 0.972(15)
C20 C21 1.3773(18)
C20 H20 0.980(15)
C21 N4 1.3417(14)
C21 H21 0.995(15)
C22 N5 1.3406(12)
C22 C23 1.3913(14)
C23 C24 1.3881(15)
C23 H23 0.974(15)
C24 C25 1.3850(16)
C24 H24 0.994(15)
C25 C26 1.3795(16)
C25 H25 0.958(15)
C26 N5 1.3439(13)
C26 H26 0.977(14)
N6 C27 1.4699(12)
N6 C30 1.4718(12)
C27 C28 1.5207(15)
C27 H27A 0.973(13)
C27 H27B 0.999(13)
C28 C29 1.5323(15)
C28 H28B 0.974(17)
C28 H28A 0.976(17)
C29 C30 1.5285(14)
C29 H29A 0.974(15)
C29 H29B 0.998(15)
C30 H30A 1.016(15)
C30 H30B 0.971(14)
